data_4300020
loop_
_publ_author_name
'Jorge A. R. Navarro'
'Eva Freisinger'
'Bernhard Lippert'

_publ_contact_author_address
; Fachbereich Chemie
  Universit\"at Dortmund
  Otto-Hahn-Str. 6
  D-44221 Dortmund
  Germany
;
_publ_contact_author_email lippert@pop.uni-dortmund.de
_publ_contact_author_fax 'Int. code + (231) 755-3797'
_publ_contact_author_name 'Prof. Bernhard Lippert'
_publ_contact_author_phone '231 755-3840'
_publ_section_title
;
From Simple trans-[a2Pt(2-hydroxypyrimidine)2]2+ (a = NH3, CH3NH2) Complexes
to Structures of Higher Complexity. Molecular Recognition of
2-Aminopyrimidine by Hydrogen Bond Formation and Reactivity toward
Additional Metal Ions
;
_journal_name_full 'Inorganic Chemistry'
_journal_page_first 1059
_journal_page_last 1065
_journal_paper_doi 10.1021/ic9903634
_journal_volume 39
_journal_year 2000
_chemical_formula_sum 'C14 H23 Cl2 N9 O10 Pt'
_chemical_formula_weight 743.40
_space_group_IT_number 2
_symmetry_cell_setting triclinic
_symmetry_space_group_name_Hall '-P 1'
_symmetry_space_group_name_H-M 'P -1'
_atom_sites_solution_hydrogens refall
_atom_sites_solution_primary patterson
_atom_sites_solution_secondary difmap
_audit_creation_method SHELXL
_cell_angle_alpha 86.76(3)
_cell_angle_beta 78.62(3)
_cell_angle_gamma 77.96(3)
_cell_formula_units_Z 2
_cell_length_a 8.355(2)
_cell_length_b 11.221(2)
_cell_length_c 13.004(3)
_cell_measurement_reflns_used 3823
_cell_measurement_temperature 163(2)
_cell_measurement_theta_max 25.65
_cell_measurement_theta_min 2.43
_cell_volume 1168.7(5)
_computing_cell_refinement 'DENZO, SCALEPACK (Otwinowski, Minor, 1997)'
_computing_data_collection 'KappaCCD (Nonius BV, Netherlands)'
_computing_data_reduction 'DENZO, SCALEPACK (Otwinowski, Minor, 1997)'
_computing_molecular_graphics 'Siemens SHELXTL-PLUS(VMS)'
_computing_publication_material SHELXL-93
_computing_structure_refinement 'SHELXL-93 (Sheldrick, 1993)'
_computing_structure_solution 'SHELXS-86 (Sheldrick, 1990)'
_diffrn_ambient_temperature 163(2)
_diffrn_detector_area_resol_mean '19 vertical, 18 horizontal'
_diffrn_measurement_device Enraf-Nonius-KappaCCD
_diffrn_measurement_method
;
360 frames via \w-rotation (\D\w\=1\%) and two times 10s per frame
;
_diffrn_radiation_monochromator graphite
_diffrn_radiation_source 'fine-focus sealed tube'
_diffrn_radiation_type MoK\a
_diffrn_radiation_wavelength 0.71069
_diffrn_reflns_av_R_equivalents 0.046
_diffrn_reflns_av_sigmaI/netI 0.0445
_diffrn_reflns_limit_h_max 10
_diffrn_reflns_limit_h_min 0
_diffrn_reflns_limit_k_max 13
_diffrn_reflns_limit_k_min -13
_diffrn_reflns_limit_l_max 14
_diffrn_reflns_limit_l_min -14
_diffrn_reflns_number 3823
_diffrn_reflns_theta_max 25.65
_diffrn_reflns_theta_min 2.43
_exptl_absorpt_coefficient_mu 6.303
_exptl_absorpt_correction_T_max 0.3018
_exptl_absorpt_correction_T_min 0.1980
_exptl_absorpt_correction_type SCALEPACK
_exptl_crystal_colour colourless
_exptl_crystal_density_diffrn 2.112
_exptl_crystal_density_method 'not measured'
_exptl_crystal_description block
_exptl_crystal_F_000 724
_exptl_crystal_size_max 0.38
_exptl_crystal_size_mid 0.38
_exptl_crystal_size_min 0.25
_refine_diff_density_max 1.318
_refine_diff_density_min -2.870
_refine_diff_density_rms 0.171
_refine_ls_extinction_method none
_refine_ls_goodness_of_fit_all 1.013
_refine_ls_goodness_of_fit_obs 1.065
_refine_ls_matrix_type full
_refine_ls_number_parameters 395
_refine_ls_number_reflns 3821
_refine_ls_number_restraints 0
_refine_ls_restrained_S_all 1.170
_refine_ls_restrained_S_obs 1.065
_refine_ls_R_factor_all 0.0395
_refine_ls_R_factor_obs 0.0328
_refine_ls_shift/esd_max -0.361
_refine_ls_shift/esd_mean 0.013
_refine_ls_structure_factor_coef Fsqd
_refine_ls_weighting_details 'w=1/[\s^2^(Fo^2^)+(0.0579P)^2^+0.0000P] where P=(Fo^2^+2Fc^2^)/3'
_refine_ls_weighting_scheme calc
_refine_ls_wR_factor_all 0.0943
_refine_ls_wR_factor_obs 0.0800
_reflns_number_observed 3366
_reflns_number_total 3823
_reflns_observed_criterion >2sigma(I)
_cod_depositor_comments
;
The following automatic conversions were performed:

'_refine_ls_weighting_scheme' value 'calc
w=1/[\s^2^(Fo^2^)+(0.0579P)^2^+0.0000P] where P=(Fo^2^+2Fc^2^)/3' was
changed to 'calc'. New tag '_refine_ls_weighting_details' was
created. The value of the new tag was set to
'w=1/[\s^2^(Fo^2^)+(0.0579P)^2^+0.0000P] where P=(Fo^2^+2Fc^2^)/3'.

Automatic conversion script
Id: cif_fix_values 3143 2015-03-26 13:38:13Z robertas 
;
_cod_original_cell_volume 1168.7(4)
_cod_database_code 4300020

loop_
_symmetry_equiv_pos_as_xyz
'x, y, z'
'-x, -y, -z'

loop_
_atom_site_aniso_label
_atom_site_aniso_U_11
_atom_site_aniso_U_22
_atom_site_aniso_U_33
_atom_site_aniso_U_23
_atom_site_aniso_U_13
_atom_site_aniso_U_12
Pt1 0.01170(14) 0.01855(14) 0.0234(2) 0.00208(9) -0.00375(9) -0.00016(9)
N7 0.020(3) 0.020(3) 0.027(3) -0.002(2) -0.004(3) 0.000(2)
N7' 0.015(3) 0.020(3) 0.034(4) 0.006(2) -0.003(2) -0.002(2)
C8 0.016(4) 0.039(4) 0.037(5) 0.002(3) -0.010(3) -0.004(3)
C8' 0.022(4) 0.029(4) 0.047(5) 0.003(3) -0.007(4) -0.004(3)
N1 0.016(3) 0.019(3) 0.027(3) 0.000(2) -0.004(2) -0.002(2)
C2 0.020(4) 0.024(3) 0.021(4) -0.001(3) -0.006(3) 0.004(3)
O2 0.020(3) 0.034(3) 0.026(3) 0.000(2) -0.005(2) 0.006(2)
N3 0.028(3) 0.033(3) 0.026(3) 0.007(2) -0.007(3) -0.001(3)
C4 0.039(5) 0.037(4) 0.027(4) 0.009(3) -0.003(3) -0.004(3)
C5 0.023(4) 0.039(4) 0.032(4) 0.001(3) 0.007(3) -0.004(3)
C6 0.018(4) 0.027(3) 0.032(4) -0.001(3) -0.006(3) 0.002(3)
N1' 0.016(3) 0.015(2) 0.026(3) 0.000(2) -0.003(2) -0.003(2)
C2' 0.020(3) 0.022(3) 0.030(4) 0.001(3) -0.006(3) -0.004(3)
O2' 0.018(2) 0.023(2) 0.032(3) 0.004(2) 0.002(2) 0.004(2)
N3' 0.018(3) 0.023(3) 0.025(3) -0.001(2) -0.002(2) 0.000(2)
C4' 0.025(4) 0.030(4) 0.025(4) 0.005(3) -0.009(3) -0.007(3)
C5' 0.022(4) 0.024(3) 0.025(4) 0.004(3) -0.007(3) -0.002(3)
C6' 0.015(3) 0.025(3) 0.027(4) 0.003(3) -0.003(3) -0.002(3)
N1A 0.016(3) 0.035(3) 0.033(4) 0.005(2) -0.005(3) -0.003(2)
C2A 0.022(4) 0.034(4) 0.027(4) -0.001(3) -0.006(3) -0.002(3)
N2A 0.015(3) 0.035(3) 0.031(4) 0.008(3) 0.000(3) 0.003(3)
N3A 0.019(3) 0.029(3) 0.029(3) 0.000(2) -0.007(2) 0.002(2)
C4A 0.031(4) 0.028(4) 0.031(4) 0.003(3) -0.012(3) -0.001(3)
C5A 0.037(4) 0.037(4) 0.036(5) 0.012(3) -0.007(4) -0.009(3)
C6A 0.027(4) 0.045(4) 0.035(4) 0.007(3) -0.002(3) -0.012(3)
Cl1 0.0195(8) 0.0248(8) 0.0302(9) -0.0006(6) -0.0051(7) -0.0011(6)
O11 0.020(3) 0.032(3) 0.041(3) 0.002(2) -0.002(2) -0.006(2)
O12 0.032(3) 0.029(3) 0.042(3) -0.008(2) -0.007(2) 0.008(2)
O13 0.040(3) 0.044(3) 0.037(3) 0.009(2) -0.016(3) -0.007(2)
O14 0.030(3) 0.038(3) 0.045(3) -0.013(2) -0.001(2) -0.016(2)
Cl2 0.0263(9) 0.0600(12) 0.0290(10) 0.0111(8) -0.0071(8) -0.0094(8)
O21 0.025(3) 0.074(4) 0.036(3) 0.014(3) -0.013(2) -0.002(3)
O22 0.031(3) 0.081(5) 0.059(4) 0.024(3) -0.005(3) -0.022(3)
O23 0.045(4) 0.110(5) 0.032(3) 0.010(3) -0.014(3) -0.028(4)
O24 0.101(6) 0.046(4) 0.090(6) -0.005(4) -0.022(5) 0.012(4)

loop_
_atom_site_label
_atom_site_type_symbol
_atom_site_fract_x
_atom_site_fract_y
_atom_site_fract_z
_atom_site_U_iso_or_equiv
_atom_site_thermal_displace_type
_atom_site_occupancy
_atom_site_calc_flag
_atom_site_refinement_flags
_atom_site_disorder_group
Pt1 Pt 0.07412(3) 0.30538(2) 0.43699(2) 0.01833(10) Uani 1 d . .
N7 N -0.0554(7) 0.1894(5) 0.3889(5) 0.0232(12) Uani 1 d . .
N7' N 0.2087(7) 0.4181(5) 0.4834(5) 0.0234(13) Uani 1 d . .
C8 C -0.2389(9) 0.2349(7) 0.4046(7) 0.030(2) Uani 1 d . .
C8' C 0.3870(9) 0.3610(7) 0.4771(7) 0.033(2) Uani 1 d . .
N1 N 0.1203(6) 0.3774(4) 0.2909(4) 0.0209(11) Uani 1 d . .
C2 C 0.0011(8) 0.4687(6) 0.2566(5) 0.0228(14) Uani 1 d . .
O2 O -0.1404(6) 0.4995(4) 0.3133(4) 0.0280(10) Uani 1 d . .
N3 N 0.0380(7) 0.5267(5) 0.1631(4) 0.0299(13) Uani 1 d . .
C4 C 0.1914(10) 0.4980(7) 0.1057(6) 0.036(2) Uani 1 d . .
C5 C 0.3137(10) 0.4094(7) 0.1368(6) 0.033(2) Uani 1 d . .
C6 C 0.2723(8) 0.3489(6) 0.2302(6) 0.0265(15) Uani 1 d . .
N1' N 0.0417(6) 0.2312(4) 0.5841(4) 0.0194(11) Uani 1 d . .
C2' C -0.1044(8) 0.2694(6) 0.6567(5) 0.0235(14) Uani 1 d . .
O2' O -0.2135(5) 0.3566(4) 0.6391(4) 0.0265(10) Uani 1 d . .
N3' N -0.1214(7) 0.2064(5) 0.7499(4) 0.0228(12) Uani 1 d . .
C4' C -0.0046(8) 0.1147(6) 0.7764(5) 0.0262(15) Uani 1 d . .
C5' C 0.1435(8) 0.0810(6) 0.7088(5) 0.0239(14) Uani 1 d . .
C6' C 0.1606(8) 0.1415(6) 0.6118(5) 0.0229(14) Uani 1 d . .
N1A N -0.7492(7) 0.3168(5) 0.8795(5) 0.0287(13) Uani 1 d . .
C2A C -0.5881(8) 0.3230(6) 0.8346(5) 0.0283(15) Uani 1 d . .
N2A N -0.5624(8) 0.3991(6) 0.7586(5) 0.0291(15) Uani 1 d . .
N3A N -0.4593(7) 0.2493(5) 0.8701(4) 0.0264(12) Uani 1 d . .
C4A C -0.4942(9) 0.1708(6) 0.9465(6) 0.030(2) Uani 1 d . .
C5A C -0.6549(10) 0.1592(7) 0.9937(6) 0.037(2) Uani 1 d . .
C6A C -0.7816(10) 0.2359(7) 0.9584(6) 0.036(2) Uani 1 d . .
Cl1 Cl -0.3460(2) 0.01497(14) 0.65384(13) 0.0253(3) Uani 1 d . .
O11 O -0.1982(6) 0.0295(4) 0.5779(4) 0.0315(11) Uani 1 d . .
O12 O -0.4605(6) 0.1305(4) 0.6678(4) 0.0362(12) Uani 1 d . .
O13 O -0.2972(6) -0.0281(5) 0.7517(4) 0.0398(12) Uani 1 d . .
O14 O -0.4222(6) -0.0728(5) 0.6162(4) 0.0367(12) Uani 1 d . .
Cl2 Cl -1.2025(2) 0.2184(2) 1.11352(14) 0.0385(4) Uani 1 d . .
O21 O -1.0574(6) 0.1749(5) 1.1577(4) 0.0455(14) Uani 1 d . .
O22 O -1.3367(7) 0.1653(6) 1.1613(5) 0.057(2) Uani 1 d . .
O23 O -1.1680(7) 0.2155(7) 1.0033(4) 0.060(2) Uani 1 d . .
O24 O -1.2531(10) 0.3500(6) 1.1360(6) 0.082(2) Uani 1 d . .
H7'A H 0.1567(87) 0.4673(62) 0.5565(57) 0.029(4) Uiso 1 d . .
H7'B H 0.1995(97) 0.4724(69) 0.4511(61) 0.029(4) Uiso 1 d . .
H7A H -0.0191(94) 0.1694(66) 0.3231(62) 0.029(4) Uiso 1 d . .
H7B H -0.0266(89) 0.1124(66) 0.4239(55) 0.029(4) Uiso 1 d . .
H8A H -0.2861(91) 0.2662(64) 0.4745(62) 0.029(4) Uiso 1 d . .
H8B H -0.2660(96) 0.2910(70) 0.3659(60) 0.029(4) Uiso 1 d . .
H8C H -0.2869(88) 0.1755(67) 0.3844(54) 0.029(4) Uiso 1 d . .
H8'A H 0.3964(94) 0.3135(70) 0.5215(60) 0.029(4) Uiso 1 d . .
H8'B H 0.4386(88) 0.4137(64) 0.5151(55) 0.029(4) Uiso 1 d . .
H8'C H 0.4440(92) 0.3312(63) 0.4081(60) 0.029(4) Uiso 1 d . .
H4 H 0.2180(88) 0.5402(64) 0.0408(57) 0.029(4) Uiso 1 d . .
H5 H 0.4047(97) 0.3977(65) 0.1023(60) 0.029(4) Uiso 1 d . .
H6 H 0.3445(92) 0.2887(64) 0.2531(55) 0.029(4) Uiso 1 d . .
H3' H -0.2177(97) 0.2241(65) 0.7817(59) 0.029(4) Uiso 1 d . .
H4' H -0.0217(86) 0.0736(63) 0.8473(56) 0.029(4) Uiso 1 d . .
H5' H 0.2471(88) 0.0050(61) 0.7215(53) 0.029(4) Uiso 1 d . .
H6' H 0.2568(93) 0.1251(61) 0.5597(57) 0.029(4) Uiso 1 d . .
H1A H -0.8507(91) 0.3692(62) 0.8619(55) 0.029(4) Uiso 1 d . .
H2AA H -0.4902(103) 0.3973(76) 0.7366(66) 0.029(4) Uiso 1 d . .
H2AB H -0.6310(94) 0.4365(65) 0.7229(58) 0.029(4) Uiso 1 d . .
H4A H -0.4009(90) 0.1251(61) 0.9750(54) 0.029(4) Uiso 1 d . .
H5A H -0.6708(85) 0.1007(63) 1.0569(54) 0.029(4) Uiso 1 d . .
H6A H -0.8917(95) 0.2314(62) 0.9808(55) 0.029(4) Uiso 1 d . .

loop_
_atom_type_symbol
_atom_type_description
_atom_type_scat_dispersion_real
_atom_type_scat_dispersion_imag
_atom_type_scat_source
C C 0.0033 0.0016 'International Tables Vol C Tables 4.2.6.8 and 6.1.1.4'
H H 0.0000 0.0000 'International Tables Vol C Tables 4.2.6.8 and 6.1.1.4'
N N 0.0061 0.0033 'International Tables Vol C Tables 4.2.6.8 and 6.1.1.4'
O O 0.0106 0.0060 'International Tables Vol C Tables 4.2.6.8 and 6.1.1.4'
Cl Cl 0.1484 0.1585 'International Tables Vol C Tables 4.2.6.8 and 6.1.1.4'
Pt Pt -1.7033 8.3905 'International Tables Vol C Tables 4.2.6.8 and 6.1.1.4'

loop_
_geom_angle_atom_site_label_1
_geom_angle_atom_site_label_2
_geom_angle_atom_site_label_3
_geom_angle
_geom_angle_site_symmetry_1
_geom_angle_site_symmetry_3
_geom_angle_publ_flag
N1 Pt1 N1' 176.7(2) . . ?
N1 Pt1 N7' 88.4(2) . . ?
N1' Pt1 N7' 89.6(2) . . ?
N1 Pt1 N7 91.4(2) . . ?
N1' Pt1 N7 90.6(2) . . ?
N7' Pt1 N7 178.5(2) . . ?
C8 N7 Pt1 114.8(4) . . ?
C8' N7' Pt1 113.1(4) . . ?
C6 N1 C2 118.7(5) . . ?
C6 N1 Pt1 120.7(4) . . ?
C2 N1 Pt1 120.2(4) . . ?
O2 C2 N3 119.6(6) . . ?
O2 C2 N1 119.9(6) . . ?
N3 C2 N1 120.4(6) . . ?
C4 N3 C2 119.4(6) . . ?
N3 C4 C5 122.3(7) . . ?
C4 C5 C6 117.5(7) . . ?
N1 C6 C5 121.7(6) . . ?
C6' N1' C2' 118.9(5) . . ?
C6' N1' Pt1 120.1(4) . . ?
C2' N1' Pt1 121.0(4) . . ?
O2' C2' N3' 121.0(6) . . ?
O2' C2' N1' 122.3(6) . . ?
N3' C2' N1' 116.7(5) . . ?
C4' N3' C2' 124.2(6) . . ?
N3' C4' C5' 119.8(6) . . ?
C4' C5' C6' 116.6(6) . . ?
N1' C6' C5' 123.5(6) . . ?
C6A N1A C2A 120.6(6) . . ?
N2A C2A N3A 121.1(6) . . ?
N2A C2A N1A 118.8(6) . . ?
N3A C2A N1A 120.1(6) . . ?
C4A N3A C2A 118.0(6) . . ?
N3A C4A C5A 124.3(7) . . ?
C6A C5A C4A 116.5(7) . . ?
N1A C6A C5A 120.4(7) . . ?
O14 Cl1 O12 110.1(3) . . ?
O14 Cl1 O13 109.3(3) . . ?
O12 Cl1 O13 110.2(3) . . ?
O14 Cl1 O11 109.1(3) . . ?
O12 Cl1 O11 109.2(3) . . ?
O13 Cl1 O11 108.8(3) . . ?
O22 Cl2 O23 114.7(4) . . ?
O22 Cl2 O21 112.4(3) . . ?
O23 Cl2 O21 112.5(4) . . ?
O22 Cl2 O24 106.6(5) . . ?
O23 Cl2 O24 103.4(4) . . ?
O21 Cl2 O24 106.2(4) . . ?

loop_
_geom_bond_atom_site_label_1
_geom_bond_atom_site_label_2
_geom_bond_distance
_geom_bond_site_symmetry_2
_geom_bond_publ_flag
Pt1 N1 2.019(5) . ?
Pt1 N1' 2.034(5) . ?
Pt1 N7' 2.043(6) . ?
Pt1 N7 2.050(5) . ?
N7 C8 1.488(9) . ?
N7' C8' 1.481(9) . ?
N1 C6 1.342(8) . ?
N1 C2 1.393(8) . ?
C2 O2 1.254(8) . ?
C2 N3 1.358(8) . ?
N3 C4 1.335(10) . ?
C4 C5 1.375(11) . ?
C5 C6 1.376(10) . ?
N1' C6' 1.346(8) . ?
N1' C2' 1.392(8) . ?
C2' O2' 1.236(8) . ?
C2' N3' 1.366(8) . ?
N3' C4' 1.343(9) . ?
C4' C5' 1.364(9) . ?
C5' C6' 1.395(9) . ?
N1A C6A 1.355(9) . ?
N1A C2A 1.372(9) . ?
C2A N2A 1.284(9) . ?
C2A N3A 1.356(8) . ?
N3A C4A 1.320(8) . ?
C4A C5A 1.391(10) . ?
C5A C6A 1.356(11) . ?
Cl1 O14 1.434(5) . ?
Cl1 O12 1.438(5) . ?
Cl1 O13 1.439(5) . ?
Cl1 O11 1.453(5) . ?
Cl2 O22 1.401(6) . ?
Cl2 O23 1.406(6) . ?
Cl2 O21 1.427(5) . ?
Cl2 O24 1.478(7) . ?

loop_
_geom_torsion_atom_site_label_1
_geom_torsion_atom_site_label_2
_geom_torsion_atom_site_label_3
_geom_torsion_atom_site_label_4
_geom_torsion
_geom_torsion_site_symmetry_1
_geom_torsion_site_symmetry_2
_geom_torsion_site_symmetry_3
_geom_torsion_site_symmetry_4
_geom_torsion_publ_flag
N1 Pt1 N7 C8 -94.4(5) . . . . ?
N1' Pt1 N7 C8 88.1(5) . . . . ?
N7' Pt1 N7 C8 -173.3(88) . . . . ?
N1 Pt1 N7' C8' -92.6(5) . . . . ?
N1' Pt1 N7' C8' 84.9(5) . . . . ?
N7 Pt1 N7' C8' -13.6(93) . . . . ?
N1' Pt1 N1 C6 22.5(35) . . . . ?
N7' Pt1 N1 C6 73.3(5) . . . . ?
N7 Pt1 N1 C6 -105.2(5) . . . . ?
N1' Pt1 N1 C2 -149.6(31) . . . . ?
N7' Pt1 N1 C2 -98.7(5) . . . . ?
N7 Pt1 N1 C2 82.7(5) . . . . ?
C6 N1 C2 O2 -177.9(6) . . . . ?
Pt1 N1 C2 O2 -5.7(8) . . . . ?
C6 N1 C2 N3 0.6(9) . . . . ?
Pt1 N1 C2 N3 172.8(5) . . . . ?
O2 C2 N3 C4 176.5(6) . . . . ?
N1 C2 N3 C4 -2.1(10) . . . . ?
C2 N3 C4 C5 1.4(11) . . . . ?
N3 C4 C5 C6 0.7(12) . . . . ?
C2 N1 C6 C5 1.6(10) . . . . ?
Pt1 N1 C6 C5 -170.6(6) . . . . ?
C4 C5 C6 N1 -2.2(11) . . . . ?
N1 Pt1 N1' C6' -32.7(34) . . . . ?
N7' Pt1 N1' C6' -83.5(5) . . . . ?
N7 Pt1 N1' C6' 95.0(5) . . . . ?
N1 Pt1 N1' C2' 149.0(31) . . . . ?
N7' Pt1 N1' C2' 98.2(5) . . . . ?
N7 Pt1 N1' C2' -83.2(5) . . . . ?
C6' N1' C2' O2' 174.9(6) . . . . ?
Pt1 N1' C2' O2' -6.8(8) . . . . ?
C6' N1' C2' N3' -4.4(8) . . . . ?
Pt1 N1' C2' N3' 173.9(4) . . . . ?
O2' C2' N3' C4' -176.6(6) . . . . ?
N1' C2' N3' C4' 2.7(9) . . . . ?
C2' N3' C4' C5' 1.2(10) . . . . ?
N3' C4' C5' C6' -3.2(10) . . . . ?
C2' N1' C6' C5' 2.4(9) . . . . ?
Pt1 N1' C6' C5' -175.9(5) . . . . ?
C4' C5' C6' N1' 1.5(10) . . . . ?
C6A N1A C2A N2A 178.5(7) . . . . ?
C6A N1A C2A N3A -1.2(10) . . . . ?
N2A C2A N3A C4A -178.1(7) . . . . ?
N1A C2A N3A C4A 1.6(10) . . . . ?
C2A N3A C4A C5A -0.5(11) . . . . ?
N3A C4A C5A C6A -0.9(12) . . . . ?
C2A N1A C6A C5A -0.3(11) . . . . ?
C4A C5A C6A N1A 1.3(12) . . . . ?
